data_4341166
loop_
_publ_author_name
'Teng, Qiaoqiao'
'Huynh, Han Vinh'

_publ_section_title
;
 Determining the electron-donating properties of bidentate ligands by
 (13)c NMR spectroscopy.
;
_journal_issue 20
_journal_name_full 'Inorganic chemistry'
_journal_page_first 10964
_journal_page_last 10973
_journal_paper_doi 10.1021/ic501325j
_journal_volume 53
_journal_year 2014
_chemical_formula_sum 'C20 H28 Br F6 N8 O0.25 P Pd'
_chemical_formula_weight 715.78
_chemical_name_systematic
; 
 ? 
;
_space_group_IT_number 14
_symmetry_cell_setting monoclinic
_symmetry_space_group_name_Hall '-P 2ybc'
_symmetry_space_group_name_H-M 'P 1 21/c 1'
_atom_sites_solution_hydrogens geom
_atom_sites_solution_primary direct
_atom_sites_solution_secondary difmap
_audit_creation_method SHELXL-97
_cell_angle_alpha 90.00
_cell_angle_beta 116.2570(9)
_cell_angle_gamma 90.00
_cell_formula_units_Z 4
_cell_length_a 18.5875(12)
_cell_length_b 9.1218(6)
_cell_length_c 17.7695(11)
_cell_measurement_reflns_used 9912
_cell_measurement_temperature 100(2)
_cell_measurement_theta_max 28.35
_cell_measurement_theta_min 2.44
_cell_volume 2702.0(3)
_computing_cell_refinement 'Bruker SAINT'
_computing_data_collection 'Bruker APEX2'
_computing_data_reduction 'Bruker SAINT'
_computing_molecular_graphics 'Bruker SHELXTL'
_computing_publication_material 'Bruker SHELXTL'
_computing_structure_refinement 'SHELXL-97 (Sheldrick, 1997)'
_computing_structure_solution 'SHELXS-97 (Sheldrick, 1990)'
_diffrn_ambient_temperature 100(2)
_diffrn_measured_fraction_theta_full 0.999
_diffrn_measured_fraction_theta_max 0.999
_diffrn_measurement_device_type 'Bruker APEX-II CCD'
_diffrn_measurement_method '\f and \w scans'
_diffrn_radiation_monochromator graphite
_diffrn_radiation_source 'fine-focus sealed tube'
_diffrn_radiation_type MoK\a
_diffrn_radiation_wavelength 0.71073
_diffrn_reflns_av_R_equivalents 0.0248
_diffrn_reflns_av_sigmaI/netI 0.0266
_diffrn_reflns_limit_h_max 24
_diffrn_reflns_limit_h_min -23
_diffrn_reflns_limit_k_max 11
_diffrn_reflns_limit_k_min -11
_diffrn_reflns_limit_l_max 23
_diffrn_reflns_limit_l_min -21
_diffrn_reflns_number 19473
_diffrn_reflns_theta_full 27.50
_diffrn_reflns_theta_max 27.50
_diffrn_reflns_theta_min 2.29
_diffrn_standards_number 0
_exptl_absorpt_coefficient_mu 2.293
_exptl_absorpt_correction_T_max 0.5633
_exptl_absorpt_correction_T_min 0.4503
_exptl_absorpt_correction_type multi-scan
_exptl_absorpt_process_details 'Sadabs, (Sheldrick 2008)'
_exptl_crystal_colour colourless
_exptl_crystal_density_diffrn 1.760
_exptl_crystal_density_meas ?
_exptl_crystal_density_method 'not measured'
_exptl_crystal_description Block
_exptl_crystal_F_000 1424
_exptl_crystal_size_max 0.41
_exptl_crystal_size_mid 0.34
_exptl_crystal_size_min 0.23
_refine_diff_density_max 0.871
_refine_diff_density_min -0.352
_refine_diff_density_rms 0.077
_refine_ls_extinction_method none
_refine_ls_goodness_of_fit_ref 1.036
_refine_ls_hydrogen_treatment constr
_refine_ls_matrix_type full
_refine_ls_number_parameters 349
_refine_ls_number_reflns 6198
_refine_ls_number_restraints 0
_refine_ls_restrained_S_all 1.036
_refine_ls_R_factor_all 0.0272
_refine_ls_R_factor_gt 0.0244
_refine_ls_shift/su_max 0.003
_refine_ls_shift/su_mean 0.000
_refine_ls_structure_factor_coef Fsqd
_refine_ls_weighting_details 'calc w=1/[\s^2^(Fo^2^)+(0.0265P)^2^+1.9144P] where P=(Fo^2^+2Fc^2^)/3'
_refine_ls_weighting_scheme calc
_refine_ls_wR_factor_gt 0.0585
_refine_ls_wR_factor_ref 0.0595
_reflns_number_gt 5699
_reflns_number_total 6198
_reflns_threshold_expression >2sigma(I)
_cod_data_source_file ic501325j_si_002.cif
_cod_data_source_block 9
_cod_depositor_comments
;
The following automatic conversions were performed:

'_symmetry_cell_setting' value 'Monoclinic' changed to 'monoclinic'
according to
/home/saulius/struct/COD-crude-data--automatic-downloads/rss-feeds/ACS/lib/dictionaries/cif_core.dic
dictionary named 'cif_core.dic' version 2.4.2 from
2011-04-26.

'_exptl_absorpt_correction_type' value 'Multi-scan'
changed to 'multi-scan' according to
/home/saulius/struct/COD-crude-data--automatic-downloads/rss-feeds/ACS/lib/dictionaries/cif_core.dic
dictionary named 'cif_core.dic' version 2.4.2 from 2011-04-26.

Automatic conversion script
Id: cif_fix_values 2281 2013-09-26 08:29:07Z andrius 

 Adding full bibliography for 4341164--4341170.cif.

The following automatic conversions were performed:

'_exptl_crystal_density_meas' value 'Not measured' was changed to '?'
- the value is perceived as not measured.

Automatic conversion script
Id: cif_fix_values 3008 2015-01-20 13:52:24Z robertas 
;
_cod_original_sg_symbol_H-M P2(1)/c
_cod_database_code 4341166

loop_
_symmetry_equiv_pos_as_xyz
'x, y, z'
'-x, y+1/2, -z+1/2'
'-x, -y, -z'
'x, -y-1/2, z-1/2'

loop_
_atom_site_label
_atom_site_type_symbol
_atom_site_fract_x
_atom_site_fract_y
_atom_site_fract_z
_atom_site_U_iso_or_equiv
_atom_site_adp_type
_atom_site_occupancy
_atom_site_symmetry_multiplicity
_atom_site_calc_flag
_atom_site_refinement_flags
Pd1 Pd 0.260477(8) 1.005025(15) 0.285185(8) 0.01303(5) Uani 1 1 d .
Br1 Br 0.382079(12) 1.10869(3) 0.398756(13) 0.02711(6) Uani 1 1 d .
P1 P 0.85686(3) 0.45529(6) 0.70603(4) 0.02250(11) Uani 1 1 d .
F1 F 0.91314(8) 0.31741(16) 0.75135(11) 0.0442(4) Uani 1 1 d .
F2 F 0.80342(8) 0.59394(14) 0.66139(9) 0.0346(3) Uani 1 1 d .
F3 F 0.93635(7) 0.54913(14) 0.72212(8) 0.0277(3) Uani 1 1 d .
F4 F 0.85238(9) 0.40141(16) 0.61830(9) 0.0399(3) Uani 1 1 d .
F5 F 0.77968(8) 0.36130(16) 0.69077(9) 0.0374(3) Uani 1 1 d .
F6 F 0.86429(10) 0.51103(18) 0.79428(9) 0.0445(4) Uani 1 1 d .
N1 N 0.37359(9) 0.89097(17) 0.21764(10) 0.0154(3) Uani 1 1 d .
N2 N 0.29851(9) 1.06694(17) 0.13943(10) 0.0152(3) Uani 1 1 d .
N3 N 0.21045(10) 0.95114(19) 0.42736(10) 0.0179(3) Uani 1 1 d .
N4 N 0.14581(11) 0.9668(2) 0.44530(11) 0.0227(4) Uani 1 1 d .
N5 N 0.12376(9) 1.06699(18) 0.32478(10) 0.0158(3) Uani 1 1 d .
N6 N 0.08577(9) 1.01815(17) 0.18263(10) 0.0150(3) Uani 1 1 d .
N7 N 0.04666(10) 0.8614(2) 0.07893(10) 0.0229(4) Uani 1 1 d .
N8 N 0.12869(9) 0.85597(18) 0.12800(10) 0.0176(3) Uani 1 1 d .
C1 C 0.31645(11) 0.9894(2) 0.21026(12) 0.0147(4) Uani 1 1 d .
C2 C 0.39217(11) 0.9037(2) 0.14966(12) 0.0161(4) Uani 1 1 d .
C3 C 0.44466(11) 0.8284(2) 0.12681(13) 0.0200(4) Uani 1 1 d .
H3 H 0.4782 0.7524 0.1610 0.024 Uiso 1 1 calc R
C4 C 0.44596(12) 0.8687(2) 0.05234(13) 0.0233(4) Uani 1 1 d .
H4 H 0.4808 0.8185 0.0349 0.028 Uiso 1 1 calc R
C5 C 0.39737(13) 0.9812(2) 0.00216(14) 0.0251(5) Uani 1 1 d .
H5 H 0.3999 1.0057 -0.0486 0.030 Uiso 1 1 calc R
C6 C 0.34559(12) 1.0580(2) 0.02486(12) 0.0204(4) Uani 1 1 d .
H6 H 0.3128 1.1350 -0.0089 0.024 Uiso 1 1 calc R
C7 C 0.34381(11) 1.0168(2) 0.09947(12) 0.0161(4) Uani 1 1 d .
C8 C 0.41172(12) 0.7904(2) 0.29002(12) 0.0210(4) Uani 1 1 d .
H8 H 0.3857 0.8086 0.3278 0.025 Uiso 1 1 calc R
C9 C 0.50008(12) 0.8269(3) 0.33980(14) 0.0308(5) Uani 1 1 d .
H9A H 0.5060 0.9308 0.3554 0.046 Uiso 1 1 calc R
H9B H 0.5282 0.8068 0.3055 0.046 Uiso 1 1 calc R
H9C H 0.5231 0.7666 0.3907 0.046 Uiso 1 1 calc R
C10 C 0.39629(15) 0.6301(2) 0.26287(15) 0.0298(5) Uani 1 1 d .
H10A H 0.4192 0.6088 0.2239 0.045 Uiso 1 1 calc R
H10B H 0.3384 0.6118 0.2350 0.045 Uiso 1 1 calc R
H10C H 0.4214 0.5667 0.3123 0.045 Uiso 1 1 calc R
C11 C 0.24143(11) 1.1908(2) 0.11369(13) 0.0209(4) Uani 1 1 d .
H11 H 0.2195 1.1968 0.1558 0.025 Uiso 1 1 calc R
C12 C 0.28398(13) 1.3335(2) 0.11876(15) 0.0287(5) Uani 1 1 d .
H12A H 0.3070 1.3323 0.0786 0.043 Uiso 1 1 calc R
H12B H 0.3270 1.3465 0.1757 0.043 Uiso 1 1 calc R
H12C H 0.2457 1.4147 0.1053 0.043 Uiso 1 1 calc R
C13 C 0.17062(12) 1.1635(2) 0.02942(13) 0.0262(5) Uani 1 1 d .
H13A H 0.1461 1.0690 0.0305 0.039 Uiso 1 1 calc R
H13B H 0.1889 1.1622 -0.0145 0.039 Uiso 1 1 calc R
H13C H 0.1310 1.2418 0.0177 0.039 Uiso 1 1 calc R
C14 C 0.19906(11) 1.0101(2) 0.35466(12) 0.0149(4) Uani 1 1 d .
C15 C 0.09354(12) 1.0375(2) 0.38050(12) 0.0208(4) Uani 1 1 d .
H15 H 0.0415 1.0648 0.3730 0.025 Uiso 1 1 calc R
C16 C 0.08437(11) 1.1292(2) 0.24107(11) 0.0162(4) Uani 1 1 d .
H16A H 0.1130 1.2185 0.2375 0.019 Uiso 1 1 calc R
H16B H 0.0283 1.1561 0.2275 0.019 Uiso 1 1 calc R
C17 C 0.15460(11) 0.9498(2) 0.19181(11) 0.0145(3) Uani 1 1 d .
C18 C 0.02294(12) 0.9612(2) 0.11468(12) 0.0210(4) Uani 1 1 d .
H18 H -0.0313 0.9907 0.0959 0.025 Uiso 1 1 calc R
C19 C 0.27954(13) 0.8649(2) 0.48323(12) 0.0235(4) Uani 1 1 d .
H19A H 0.3252 0.8861 0.4715 0.035 Uiso 1 1 calc R
H19B H 0.2664 0.7603 0.4742 0.035 Uiso 1 1 calc R
H19C H 0.2934 0.8902 0.5416 0.035 Uiso 1 1 calc R
C20 C 0.17479(13) 0.7515(2) 0.10539(13) 0.0243(4) Uani 1 1 d .
H20A H 0.2258 0.7313 0.1544 0.036 Uiso 1 1 calc R
H20B H 0.1854 0.7924 0.0603 0.036 Uiso 1 1 calc R
H20C H 0.1443 0.6601 0.0862 0.036 Uiso 1 1 calc R
O1W O 0.0349(9) 0.2979(16) 0.0825(8) 0.055(4) Uani 0.15 1 d P

loop_
_atom_site_aniso_label
_atom_site_aniso_U_11
_atom_site_aniso_U_22
_atom_site_aniso_U_33
_atom_site_aniso_U_23
_atom_site_aniso_U_13
_atom_site_aniso_U_12
Pd1 0.01108(7) 0.01346(8) 0.01357(8) -0.00161(5) 0.00457(6) -0.00011(5)
Br1 0.01694(10) 0.03310(12) 0.02521(11) -0.01035(9) 0.00379(8) -0.00597(8)
P1 0.0189(2) 0.0211(3) 0.0272(3) 0.0014(2) 0.0099(2) -0.0022(2)
F1 0.0277(7) 0.0315(8) 0.0704(11) 0.0248(7) 0.0189(7) 0.0035(6)
F2 0.0250(7) 0.0258(7) 0.0420(8) 0.0003(6) 0.0048(6) 0.0029(5)
F3 0.0221(6) 0.0228(6) 0.0398(7) 0.0019(6) 0.0152(6) -0.0034(5)
F4 0.0552(9) 0.0300(8) 0.0420(8) -0.0130(6) 0.0284(7) -0.0125(7)
F5 0.0243(7) 0.0339(8) 0.0541(9) 0.0002(7) 0.0175(6) -0.0090(6)
F6 0.0438(9) 0.0650(11) 0.0288(8) -0.0073(7) 0.0197(7) -0.0149(7)
N1 0.0139(7) 0.0152(8) 0.0177(8) 0.0015(6) 0.0074(6) 0.0021(6)
N2 0.0134(7) 0.0135(8) 0.0165(7) 0.0005(6) 0.0045(6) 0.0001(6)
N3 0.0204(8) 0.0187(8) 0.0149(8) -0.0006(6) 0.0082(7) 0.0014(7)
N4 0.0240(9) 0.0270(9) 0.0203(8) -0.0015(7) 0.0127(7) 0.0003(7)
N5 0.0153(7) 0.0162(8) 0.0153(7) -0.0020(6) 0.0063(6) 0.0007(6)
N6 0.0130(7) 0.0165(8) 0.0138(7) -0.0022(6) 0.0043(6) 0.0000(6)
N7 0.0161(8) 0.0304(10) 0.0185(8) -0.0060(7) 0.0043(7) -0.0047(7)
N8 0.0164(8) 0.0189(8) 0.0176(8) -0.0032(6) 0.0077(6) -0.0028(6)
C1 0.0124(8) 0.0134(9) 0.0161(9) -0.0021(7) 0.0043(7) -0.0025(6)
C2 0.0141(8) 0.0158(9) 0.0176(9) -0.0004(7) 0.0062(7) -0.0028(7)
C3 0.0150(9) 0.0185(10) 0.0274(10) -0.0014(8) 0.0102(8) -0.0003(7)
C4 0.0184(9) 0.0284(11) 0.0286(11) -0.0079(9) 0.0153(9) -0.0057(8)
C5 0.0244(11) 0.0316(12) 0.0238(10) -0.0035(9) 0.0150(9) -0.0099(9)
C6 0.0198(9) 0.0201(10) 0.0201(10) 0.0015(8) 0.0077(8) -0.0051(8)
C7 0.0127(8) 0.0153(9) 0.0190(9) -0.0020(7) 0.0060(7) -0.0034(7)
C8 0.0200(9) 0.0198(10) 0.0224(10) 0.0072(8) 0.0088(8) 0.0068(8)
C9 0.0194(10) 0.0390(13) 0.0258(11) 0.0071(10) 0.0026(9) 0.0073(9)
C10 0.0371(12) 0.0176(10) 0.0382(12) 0.0080(9) 0.0200(11) 0.0075(9)
C11 0.0167(9) 0.0166(10) 0.0257(10) 0.0031(8) 0.0061(8) 0.0046(7)
C12 0.0255(11) 0.0194(11) 0.0374(12) 0.0011(9) 0.0104(10) 0.0004(8)
C13 0.0186(10) 0.0240(11) 0.0273(11) 0.0051(9) 0.0022(9) 0.0005(8)
C14 0.0155(9) 0.0141(9) 0.0132(8) -0.0032(7) 0.0046(7) -0.0002(7)
C15 0.0222(10) 0.0243(10) 0.0191(9) -0.0048(8) 0.0121(8) -0.0009(8)
C16 0.0158(8) 0.0147(9) 0.0172(9) -0.0020(7) 0.0064(7) 0.0022(7)
C17 0.0160(9) 0.0151(9) 0.0142(8) 0.0007(7) 0.0084(7) 0.0001(7)
C18 0.0138(9) 0.0288(11) 0.0167(9) -0.0029(8) 0.0034(8) -0.0022(8)
C19 0.0266(10) 0.0232(10) 0.0182(9) 0.0040(8) 0.0075(8) 0.0063(8)
C20 0.0270(10) 0.0236(11) 0.0258(10) -0.0088(9) 0.0150(9) -0.0018(8)
O1W 0.060(8) 0.056(9) 0.030(6) -0.004(6) 0.003(6) 0.012(7)

loop_
_atom_type_symbol
_atom_type_description
_atom_type_scat_dispersion_real
_atom_type_scat_dispersion_imag
_atom_type_scat_source
C C 0.0033 0.0016 'International Tables Vol C Tables 4.2.6.8 and 6.1.1.4'
H H 0.0000 0.0000 'International Tables Vol C Tables 4.2.6.8 and 6.1.1.4'
N N 0.0061 0.0033 'International Tables Vol C Tables 4.2.6.8 and 6.1.1.4'
F F 0.0171 0.0103 'International Tables Vol C Tables 4.2.6.8 and 6.1.1.4'
P P 0.1023 0.0942 'International Tables Vol C Tables 4.2.6.8 and 6.1.1.4'
Br Br -0.2901 2.4595 'International Tables Vol C Tables 4.2.6.8 and 6.1.1.4'
Pd Pd -0.9988 1.0072 'International Tables Vol C Tables 4.2.6.8 and 6.1.1.4'
O O 0.0106 0.0060 'International Tables Vol C Tables 4.2.6.8 and 6.1.1.4'

loop_
_geom_angle_atom_site_label_1
_geom_angle_atom_site_label_2
_geom_angle_atom_site_label_3
_geom_angle
C17 Pd1 C14 84.14(7)
C17 Pd1 C1 92.30(7)
C14 Pd1 C1 175.98(7)
C17 Pd1 Br1 171.62(5)
C14 Pd1 Br1 93.01(5)
C1 Pd1 Br1 90.77(5)
F2 P1 F5 91.52(8)
F2 P1 F6 90.01(9)
F5 P1 F6 91.07(8)
F2 P1 F4 90.37(8)
F5 P1 F4 90.81(8)
F6 P1 F4 178.07(9)
F2 P1 F1 178.38(8)
F5 P1 F1 90.10(8)
F6 P1 F1 90.16(9)
F4 P1 F1 89.41(9)
F2 P1 F3 89.28(7)
F5 P1 F3 179.20(9)
F6 P1 F3 88.99(8)
F4 P1 F3 89.12(7)
F1 P1 F3 89.11(7)
C1 N1 C2 110.13(16)
C1 N1 C8 123.33(16)
C2 N1 C8 126.50(15)
C1 N2 C7 110.27(15)
C1 N2 C11 122.44(16)
C7 N2 C11 127.22(16)
C14 N3 N4 113.74(16)
C14 N3 C19 126.49(17)
N4 N3 C19 119.56(16)
C15 N4 N3 103.43(16)
C14 N5 C15 108.92(16)
C14 N5 C16 120.95(16)
C15 N5 C16 129.64(16)
C18 N6 C17 108.84(16)
C18 N6 C16 128.26(16)
C17 N6 C16 122.85(15)
C18 N7 N8 103.63(16)
C17 N8 N7 113.42(16)
C17 N8 C20 128.54(16)
N7 N8 C20 118.04(16)
N2 C1 N1 107.32(16)
N2 C1 Pd1 126.09(13)
N1 C1 Pd1 126.36(14)
C3 C2 C7 120.88(18)
C3 C2 N1 133.05(18)
C7 C2 N1 106.06(16)
C4 C3 C2 117.30(19)
C4 C3 H3 121.4
C2 C3 H3 121.4
C3 C4 C5 121.71(19)
C3 C4 H4 119.1
C5 C4 H4 119.1
C6 C5 C4 121.41(19)
C6 C5 H5 119.3
C4 C5 H5 119.3
C5 C6 C7 116.94(19)
C5 C6 H6 121.5
C7 C6 H6 121.5
C6 C7 N2 132.02(18)
C6 C7 C2 121.76(18)
N2 C7 C2 106.21(16)
N1 C8 C9 110.42(17)
N1 C8 C10 111.61(17)
C9 C8 C10 113.43(18)
N1 C8 H8 107.0
C9 C8 H8 107.0
C10 C8 H8 107.0
C8 C9 H9A 109.5
C8 C9 H9B 109.5
H9A C9 H9B 109.5
C8 C9 H9C 109.5
H9A C9 H9C 109.5
H9B C9 H9C 109.5
C8 C10 H10A 109.5
C8 C10 H10B 109.5
H10A C10 H10B 109.5
C8 C10 H10C 109.5
H10A C10 H10C 109.5
H10B C10 H10C 109.5
N2 C11 C12 110.90(16)
N2 C11 C13 111.81(17)
C12 C11 C13 113.91(18)
N2 C11 H11 106.6
C12 C11 H11 106.6
C13 C11 H11 106.6
C11 C12 H12A 109.5
C11 C12 H12B 109.5
H12A C12 H12B 109.5
C11 C12 H12C 109.5
H12A C12 H12C 109.5
H12B C12 H12C 109.5
C11 C13 H13A 109.5
C11 C13 H13B 109.5
H13A C13 H13B 109.5
C11 C13 H13C 109.5
H13A C13 H13C 109.5
H13B C13 H13C 109.5
N3 C14 N5 103.17(16)
N3 C14 Pd1 134.10(14)
N5 C14 Pd1 122.17(13)
N4 C15 N5 110.73(18)
N4 C15 H15 124.6
N5 C15 H15 124.6
N5 C16 N6 107.33(15)
N5 C16 H16A 110.2
N6 C16 H16A 110.2
N5 C16 H16B 110.2
N6 C16 H16B 110.2
H16A C16 H16B 108.5
N8 C17 N6 103.01(15)
N8 C17 Pd1 136.31(14)
N6 C17 Pd1 120.68(13)
N7 C18 N6 111.10(17)
N7 C18 H18 124.5
N6 C18 H18 124.5
N3 C19 H19A 109.5
N3 C19 H19B 109.5
H19A C19 H19B 109.5
N3 C19 H19C 109.5
H19A C19 H19C 109.5
H19B C19 H19C 109.5
N8 C20 H20A 109.5
N8 C20 H20B 109.5
H20A C20 H20B 109.5
N8 C20 H20C 109.5
H20A C20 H20C 109.5
H20B C20 H20C 109.5

loop_
_geom_bond_atom_site_label_1
_geom_bond_atom_site_label_2
_geom_bond_distance
Pd1 C17 1.9977(18)
Pd1 C14 2.0190(19)
Pd1 C1 2.0251(19)
Pd1 Br1 2.4576(3)
P1 F2 1.5869(14)
P1 F5 1.5883(13)
P1 F6 1.5953(15)
P1 F4 1.6011(15)
P1 F1 1.6060(15)
P1 F3 1.6197(13)
N1 C1 1.352(2)
N1 C2 1.400(2)
N1 C8 1.480(2)
N2 C1 1.351(2)
N2 C7 1.397(2)
N2 C11 1.477(2)
N3 C14 1.327(2)
N3 N4 1.380(2)
N3 C19 1.458(3)
N4 C15 1.302(3)
N5 C14 1.361(2)
N5 C15 1.364(2)
N5 C16 1.452(2)
N6 C18 1.358(2)
N6 C17 1.367(2)
N6 C16 1.459(2)
N7 C18 1.294(3)
N7 N8 1.382(2)
N8 C17 1.329(2)
N8 C20 1.452(2)
C2 C3 1.392(3)
C2 C7 1.400(3)
C3 C4 1.384(3)
C3 H3 0.9500
C4 C5 1.397(3)
C4 H4 0.9500
C5 C6 1.387(3)
C5 H5 0.9500
C6 C7 1.392(3)
C6 H6 0.9500
C8 C9 1.518(3)
C8 C10 1.526(3)
C8 H8 1.0000
C9 H9A 0.9800
C9 H9B 0.9800
C9 H9C 0.9800
C10 H10A 0.9800
C10 H10B 0.9800
C10 H10C 0.9800
C11 C12 1.505(3)
C11 C13 1.514(3)
C11 H11 1.0000
C12 H12A 0.9800
C12 H12B 0.9800
C12 H12C 0.9800
C13 H13A 0.9800
C13 H13B 0.9800
C13 H13C 0.9800
C15 H15 0.9500
C16 H16A 0.9900
C16 H16B 0.9900
C18 H18 0.9500
C19 H19A 0.9800
C19 H19B 0.9800
C19 H19C 0.9800
C20 H20A 0.9800
C20 H20B 0.9800
C20 H20C 0.9800
